data_4340502
loop_
_publ_author_name
'Peymann, Toralf'
'Knobler, Carolyn B.'
'Khan, Saeed I.'
'Hawthorne, M. Frederick'

_publ_section_title
;
 Dodecamethyl-closo-dodecaborate(2-)
;
_journal_coden_ASTM INOCAJ
_journal_issue 6
_journal_name_full 'Inorganic Chemistry'
_journal_page_first 1291
_journal_page_last 1294
_journal_paper_doi 10.1021/ic0010398
_journal_volume 40
_journal_year 2001
_chemical_formula_sum 'C48 H66 B12 N P2'
_chemical_formula_weight 848.68
_space_group_IT_number 15
_symmetry_space_group_name_Hall '-C 2yc'
_symmetry_space_group_name_H-M 'C 1 2/c 1'
_atom_sites_solution_hydrogens geom
_atom_sites_solution_primary direct
_atom_sites_solution_secondary difmap
_audit_creation_method SHELXL
_cell_angle_alpha 90.00
_cell_angle_beta 122.22(2)
_cell_angle_gamma 90.00
_cell_formula_units_Z 4
_cell_length_a 34.660(29)
_cell_length_b 9.342(8)
_cell_length_c 18.693(15)
_cell_measurement_temperature 293(2)
_cell_volume 5121(7)
_computing_structure_refinement 'SHELXL-93 (Sheldrick, 1993)'
_computing_structure_solution 'SHELXS-86 (Sheldrick, 1990)'
_diffrn_reflns_av_R_equivalents 0.0000
_diffrn_reflns_av_sigmaI/netI 0.0967
_diffrn_reflns_number 4900
_exptl_absorpt_coefficient_mu 0.118
_exptl_crystal_density_diffrn 1.101
_exptl_crystal_F_000 1804
_refine_diff_density_max 0.257
_refine_diff_density_min -0.206
_refine_diff_density_rms 0.046
_refine_ls_extinction_coef 0.0006(2)
_refine_ls_extinction_expression Fc^*^=kFc[1+0.001xFc^2^\l^3^/sin(2\q)]^-1/4^
_refine_ls_extinction_method SHELXL
_refine_ls_goodness_of_fit_all 1.035
_refine_ls_goodness_of_fit_obs 1.183
_refine_ls_hydrogen_treatment
;
All hydrogen atoms in calculated positions with u value based on value
for attached atom.
;
_refine_ls_matrix_type full
_refine_ls_number_parameters 304
_refine_ls_number_reflns 4900
_refine_ls_number_restraints 0
_refine_ls_restrained_S_all 1.035
_refine_ls_restrained_S_obs 1.183
_refine_ls_R_factor_all 0.1461
_refine_ls_R_factor_obs 0.0663
_refine_ls_shift/esd_max 0.013
_refine_ls_shift/esd_mean 0.002
_refine_ls_structure_factor_coef Fsqd
_refine_ls_weighting_details 'w=1/[\s^2^(Fo^2^)+(0.0620P)^2^+9.4120P] where P=(Fo^2^+2Fc^2^)/3'
_refine_ls_weighting_scheme calc
_refine_ls_wR_factor_all 0.2096
_refine_ls_wR_factor_obs 0.1668
_reflns_number_observed 2489
_reflns_number_total 4900
_reflns_observed_criterion >2sigma(I)
_cod_duplicate_entry 4319391
_cod_data_source_file ic0010398.cif
_cod_data_source_block shelxl
_cod_depositor_comments
;
The following automatic conversions were performed:

'_refine_ls_weighting_scheme' value 'calc
w=1/[\s^2^(Fo^2^)+(0.0620P)^2^+9.4120P] where P=(Fo^2^+2Fc^2^)/3' was
changed to 'calc'. New tag '_refine_ls_weighting_details' was
created. The value of the new tag was set to
'w=1/[\s^2^(Fo^2^)+(0.0620P)^2^+9.4120P] where P=(Fo^2^+2Fc^2^)/3'.

Automatic conversion script
Id: cif_fix_values 3143 2015-03-26 13:38:13Z robertas 
;
_cod_original_cell_volume 5120.3(74)
_cod_database_code 4340502

loop_
_symmetry_equiv_pos_as_xyz
'x, y, z'
'x, -y, z+1/2'
'x+1/2, y+1/2, z'
'x+1/2, -y+1/2, z+1/2'
'-x, -y, -z'
'-x, y, -z-1/2'
'-x+1/2, -y+1/2, -z'
'-x+1/2, y+1/2, -z-1/2'

loop_
_atom_site_aniso_label
_atom_site_aniso_U_11
_atom_site_aniso_U_22
_atom_site_aniso_U_33
_atom_site_aniso_U_23
_atom_site_aniso_U_13
_atom_site_aniso_U_12
P1 0.0430(5) 0.0438(6) 0.0484(6) 0.0000(5) 0.0239(5) 0.0014(5)
N1 0.057(3) 0.048(3) 0.050(3) 0.000 0.030(2) 0.000
C11 0.044(2) 0.055(2) 0.044(2) 0.004(2) 0.022(2) 0.004(2)
C12 0.058(3) 0.071(3) 0.052(3) 0.002(2) 0.025(2) 0.012(2)
C13 0.064(3) 0.098(4) 0.050(3) -0.006(3) 0.020(2) 0.001(3)
C14 0.060(3) 0.101(4) 0.065(3) 0.020(3) 0.020(3) 0.026(3)
C15 0.074(3) 0.076(4) 0.079(4) 0.009(3) 0.031(3) 0.027(3)
C16 0.065(3) 0.059(3) 0.064(3) 0.000(2) 0.026(2) 0.010(2)
C21 0.048(2) 0.047(2) 0.046(2) -0.001(2) 0.021(2) 0.001(2)
C22 0.055(3) 0.052(3) 0.078(3) -0.009(2) 0.033(2) -0.001(2)
C23 0.082(4) 0.053(3) 0.098(4) -0.011(3) 0.044(3) -0.014(3)
C24 0.094(4) 0.044(3) 0.103(4) -0.008(3) 0.048(3) 0.005(3)
C25 0.081(3) 0.064(3) 0.088(4) -0.005(3) 0.043(3) 0.020(3)
C26 0.056(3) 0.059(3) 0.072(3) -0.001(2) 0.032(2) 0.009(2)
C31 0.046(2) 0.046(2) 0.053(2) -0.001(2) 0.028(2) 0.000(2)
C32 0.053(3) 0.079(3) 0.072(3) 0.005(3) 0.032(2) -0.004(2)
C33 0.055(3) 0.117(5) 0.091(4) -0.012(3) 0.042(3) -0.019(3)
C34 0.084(4) 0.103(4) 0.109(5) -0.034(4) 0.071(4) -0.040(3)
C35 0.107(4) 0.096(4) 0.085(4) -0.005(3) 0.072(4) -0.021(4)
C36 0.073(3) 0.075(3) 0.059(3) -0.008(2) 0.042(2) -0.010(3)
B1 0.057(3) 0.062(3) 0.091(4) 0.006(3) 0.043(3) 0.000(3)
C1M 0.125(5) 0.072(4) 0.179(7) 0.014(4) 0.103(5) -0.001(4)
B2 0.060(3) 0.076(4) 0.071(3) -0.015(3) 0.038(3) -0.007(3)
C2M 0.118(5) 0.116(5) 0.133(5) -0.049(4) 0.080(4) -0.022(4)
B3 0.045(3) 0.081(4) 0.070(3) -0.007(3) 0.026(3) -0.007(3)
C3M 0.062(3) 0.136(6) 0.112(5) -0.024(4) 0.027(3) -0.026(4)
B4 0.060(3) 0.070(4) 0.078(4) 0.001(3) 0.045(3) -0.001(3)
C4M 0.102(4) 0.115(5) 0.131(5) -0.003(4) 0.088(4) -0.003(4)
B5 0.066(3) 0.086(4) 0.055(3) 0.011(3) 0.028(3) 0.010(3)
C5M 0.117(5) 0.192(8) 0.066(4) 0.026(4) 0.036(4) 0.016(5)
B6 0.048(3) 0.069(4) 0.076(4) 0.013(3) 0.030(3) 0.011(3)
C6M 0.084(4) 0.111(5) 0.152(6) 0.037(4) 0.065(4) 0.041(4)

loop_
_atom_site_label
_atom_site_type_symbol
_atom_site_fract_x
_atom_site_fract_y
_atom_site_fract_z
_atom_site_U_iso_or_equiv
_atom_site_thermal_displace_type
_atom_site_occupancy
_atom_site_calc_flag
_atom_site_refinement_flags
P1 P 0.49845(3) 0.08965(11) 0.66736(6) 0.0453(3) Uani 1 d .
N1 N 0.5000 0.1338(5) 0.7500 0.0507(12) Uani 1 d S
C11 C 0.44624(12) 0.1484(4) 0.5750(2) 0.0486(10) Uani 1 d .
C12 C 0.42524(14) 0.0714(5) 0.5001(3) 0.0626(12) Uani 1 d .
H12 H 0.43786(14) -0.0143(5) 0.4968(3) 0.075 Uiso 1 calc R
C13 C 0.3855(2) 0.1224(6) 0.4304(3) 0.0760(14) Uani 1 d .
H13 H 0.3711(2) 0.0701(6) 0.3804(3) 0.091 Uiso 1 calc R
C14 C 0.3671(2) 0.2491(6) 0.4346(3) 0.081(2) Uani 1 d .
H14 H 0.3403(2) 0.2829(6) 0.3874(3) 0.098 Uiso 1 calc R
C15 C 0.3880(2) 0.3263(6) 0.5079(3) 0.0810(15) Uani 1 d .
H15 H 0.3755(2) 0.4131(6) 0.5102(3) 0.097 Uiso 1 calc R
C16 C 0.42729(15) 0.2768(5) 0.5785(3) 0.0669(12) Uani 1 d .
H16 H 0.44111(15) 0.3295(5) 0.6284(3) 0.080 Uiso 1 calc R
C21 C 0.50300(13) -0.0993(4) 0.6555(2) 0.0492(10) Uani 1 d .
C22 C 0.46794(14) -0.1898(5) 0.6435(3) 0.0628(12) Uani 1 d .
H22 H 0.44203(14) -0.1511(5) 0.6391(3) 0.075 Uiso 1 calc R
C23 C 0.4714(2) -0.3356(5) 0.6382(3) 0.0793(15) Uani 1 d .
H23 H 0.4481(2) -0.3955(5) 0.6310(3) 0.095 Uiso 1 calc R
C24 C 0.5094(2) -0.3922(5) 0.6434(3) 0.0826(15) Uani 1 d .
H24 H 0.5116(2) -0.4907(5) 0.6393(3) 0.099 Uiso 1 calc R
C25 C 0.5440(2) -0.3059(6) 0.6547(3) 0.0790(15) Uani 1 d .
H25 H 0.5695(2) -0.3458(6) 0.6580(3) 0.095 Uiso 1 calc R
C26 C 0.54135(15) -0.1590(5) 0.6613(3) 0.0633(12) Uani 1 d .
H26 H 0.56511(15) -0.1005(5) 0.6696(3) 0.076 Uiso 1 calc R
C31 C 0.54466(13) 0.1777(4) 0.6674(2) 0.0475(9) Uani 1 d .
C32 C 0.58601(14) 0.1906(5) 0.7427(3) 0.0686(13) Uani 1 d .
H32 H 0.58949(14) 0.1541(5) 0.7921(3) 0.082 Uiso 1 calc R
C33 C 0.6225(2) 0.2574(6) 0.7454(4) 0.086(2) Uani 1 d .
H33 H 0.6505(2) 0.2640(6) 0.7962(4) 0.104 Uiso 1 calc R
C34 C 0.6171(2) 0.3132(6) 0.6735(4) 0.088(2) Uani 1 d .
H34 H 0.6415(2) 0.3586(6) 0.6753(4) 0.106 Uiso 1 calc R
C35 C 0.5762(2) 0.3029(6) 0.5988(4) 0.086(2) Uani 1 d .
H35 H 0.5728(2) 0.3420(6) 0.5500(4) 0.103 Uiso 1 calc R
C36 C 0.5396(2) 0.2348(5) 0.5949(3) 0.0658(12) Uani 1 d .
H36 H 0.5119(2) 0.2275(5) 0.5436(3) 0.079 Uiso 1 calc R
B1 B 0.2415(2) 0.0793(6) 0.0213(4) 0.0679(14) Uani 1 d .
C1M C 0.2341(2) -0.0804(6) 0.0435(5) 0.114(2) Uani 1 d G
H1M1 H 0.2621(2) -0.1149(6) 0.0915(5) 0.171 Uiso 1 calc R
H1M2 H 0.2251(2) -0.1417(6) -0.0041(5) 0.171 Uiso 1 calc R
H1M3 H 0.2107(2) -0.0801(6) 0.0563(5) 0.171 Uiso 1 calc R
B2 B 0.2451(2) 0.1200(6) -0.0690(3) 0.0672(15) Uani 1 d .
C2M C 0.2404(2) -0.0007(7) -0.1339(4) 0.115(2) Uani 1 d G
H2M1 H 0.2185(2) -0.0709(7) -0.1404(4) 0.173 Uiso 1 calc R
H2M2 H 0.2694(2) -0.0460(7) -0.1125(4) 0.173 Uiso 1 calc R
H2M3 H 0.2304(2) 0.0424(7) -0.1877(4) 0.173 Uiso 1 calc R
B3 B 0.1969(2) 0.1798(7) -0.0646(4) 0.0684(15) Uani 1 d .
C3M C 0.1466(2) 0.1144(7) -0.1260(4) 0.113(2) Uani 1 d G
H3M1 H 0.1276(2) 0.1843(7) -0.1679(4) 0.170 Uiso 1 calc R
H3M2 H 0.1336(2) 0.0899(7) -0.0932(4) 0.170 Uiso 1 calc R
H3M3 H 0.1485(2) 0.0302(7) -0.1534(4) 0.170 Uiso 1 calc R
B4 B 0.2169(2) 0.2313(6) 0.0419(4) 0.0651(14) Uani 1 d .
C4M C 0.1857(2) 0.2118(7) 0.0809(4) 0.103(2) Uani 1 d G
H4M1 H 0.1974(2) 0.1347(7) 0.1211(4) 0.154 Uiso 1 calc R
H4M2 H 0.1550(2) 0.1903(7) 0.0363(4) 0.154 Uiso 1 calc R
H4M3 H 0.1860(2) 0.2987(7) 0.1086(4) 0.154 Uiso 1 calc R
B5 B 0.2776(2) 0.2035(7) 0.1038(3) 0.071(2) Uani 1 d .
C5M C 0.3037(2) 0.1579(9) 0.2014(3) 0.132(3) Uani 1 d G
H5M1 H 0.2899(2) 0.2049(9) 0.2280(3) 0.198 Uiso 1 calc R
H5M2 H 0.3352(2) 0.1854(9) 0.2292(3) 0.198 Uiso 1 calc R
H5M3 H 0.3016(2) 0.0561(9) 0.2055(3) 0.198 Uiso 1 calc R
B6 B 0.2947(2) 0.1352(6) 0.0357(4) 0.0658(15) Uani 1 d .
C6M C 0.3367(2) 0.0254(7) 0.0687(4) 0.114(2) Uani 1 d G
H6M1 H 0.3374(2) -0.0381(7) 0.1098(4) 0.172 Uiso 1 calc R
H6M2 H 0.3648(2) 0.0780(7) 0.0941(4) 0.172 Uiso 1 calc R
H6M3 H 0.3329(2) -0.0294(7) 0.0219(4) 0.172 Uiso 1 calc R

loop_
_atom_type_symbol
_atom_type_description
_atom_type_scat_dispersion_real
_atom_type_scat_dispersion_imag
_atom_type_scat_source
C C 0.0033 0.0016 'International Tables Vol C Tables 4.2.6.8 and 6.1.1.4'
H H 0.0000 0.0000 'International Tables Vol C Tables 4.2.6.8 and 6.1.1.4'
B B 0.0013 0.0007 'International Tables Vol C Tables 4.2.6.8 and 6.1.1.4'
P P 0.1023 0.0942 'International Tables Vol C Tables 4.2.6.8 and 6.1.1.4'
N N 0.0061 0.0033 'International Tables Vol C Tables 4.2.6.8 and 6.1.1.4'

loop_
_geom_angle_atom_site_label_1
_geom_angle_atom_site_label_2
_geom_angle_atom_site_label_3
_geom_angle
_geom_angle_site_symmetry_1
_geom_angle_site_symmetry_3
N1 P1 C11 110.7(2) . .
N1 P1 C21 114.8(2) . .
C11 P1 C21 107.0(2) . .
N1 P1 C31 108.4(2) . .
C11 P1 C31 107.5(2) . .
C21 P1 C31 108.2(2) . .
P1 N1 P1 149.6(3) . 6_657
C12 C11 C16 119.3(4) . .
C12 C11 P1 122.0(3) . .
C16 C11 P1 118.7(3) . .
C13 C12 C11 119.7(4) . .
C14 C13 C12 120.4(5) . .
C13 C14 C15 120.0(4) . .
C14 C15 C16 120.6(5) . .
C15 C16 C11 119.9(4) . .
C26 C21 C22 118.9(4) . .
C26 C21 P1 121.9(3) . .
C22 C21 P1 119.2(3) . .
C23 C22 C21 120.6(4) . .
C24 C23 C22 119.5(5) . .
C25 C24 C23 120.9(5) . .
C24 C25 C26 120.3(5) . .
C25 C26 C21 119.8(5) . .
C32 C31 C36 119.2(4) . .
C32 C31 P1 118.7(3) . .
C36 C31 P1 122.1(3) . .
C31 C32 C33 120.6(5) . .
C34 C33 C32 119.7(5) . .
C33 C34 C35 120.3(5) . .
C34 C35 C36 120.6(5) . .
C31 C36 C35 119.6(4) . .
C1M B1 B3 122.6(4) . .
C1M B1 B6 121.6(4) . .
B3 B1 B6 107.9(4) . .
C1M B1 B2 122.6(5) . .
B3 B1 B2 60.4(3) . .
B6 B1 B2 59.9(3) . .
C1M B1 B4 121.3(4) . .
B3 B1 B4 59.8(3) . .
B6 B1 B4 107.7(4) . .
B2 B1 B4 108.2(4) . .
C1M B1 B5 120.8(5) . .
B3 B1 B5 107.7(4) . .
B6 B1 B5 59.6(3) . .
B2 B1 B5 107.6(4) . .
B4 B1 B5 60.0(3) . .
C2M B2 B4 121.7(4) . 7
C2M B2 B6 122.4(4) . .
B4 B2 B6 59.8(3) 7 .
C2M B2 B5 121.7(5) . 7
B4 B2 B5 60.2(3) 7 7
B6 B2 B5 107.6(4) . 7
C2M B2 B1 122.2(5) . .
B4 B2 B1 107.9(4) 7 .
B6 B2 B1 60.0(3) . .
B5 B2 B1 107.3(4) 7 .
C2M B2 B3 121.9(4) . .
B4 B2 B3 107.8(4) 7 .
B6 B2 B3 107.3(4) . .
B5 B2 B3 59.6(3) 7 .
B1 B2 B3 59.5(3) . .
C3M B3 B1 121.9(5) . .
C3M B3 B4 121.6(4) . .
B1 B3 B4 60.4(3) . .
C3M B3 B5 121.5(5) . 7
B1 B3 B5 108.0(3) . 7
B4 B3 B5 108.0(4) . 7
C3M B3 B6 121.3(4) . 7
B1 B3 B6 108.3(4) . 7
B4 B3 B6 60.0(3) . 7
B5 B3 B6 59.9(3) 7 7
C3M B3 B2 121.8(5) . .
B1 B3 B2 60.1(3) . .
B4 B3 B2 108.4(4) . .
B5 B3 B2 59.9(3) 7 .
B6 B3 B2 108.0(4) 7 .
C4M B4 B6 122.1(4) . 7
C4M B4 B3 121.3(4) . .
B6 B4 B3 60.0(3) 7 .
C4M B4 B2 122.1(4) . 7
B6 B4 B2 60.2(3) 7 7
B3 B4 B2 108.3(4) . 7
C4M B4 B1 121.2(4) . .
B6 B4 B1 107.8(4) 7 .
B3 B4 B1 59.8(3) . .
B2 B4 B1 108.2(4) 7 .
C4M B4 B5 122.1(4) . .
B6 B4 B5 107.7(4) 7 .
B3 B4 B5 107.6(4) . .
B2 B4 B5 60.0(3) 7 .
B1 B4 B5 59.9(3) . .
C5M B5 B6 121.1(5) . .
C5M B5 B3 121.8(5) . 7
B6 B5 B3 60.0(3) . 7
C5M B5 B2 121.9(5) . 7
B6 B5 B2 108.6(4) . 7
B3 B5 B2 60.5(3) 7 7
C5M B5 B1 121.1(5) . .
B6 B5 B1 60.2(3) . .
B3 B5 B1 108.2(4) 7 .
B2 B5 B1 108.2(4) 7 .
C5M B5 B4 121.8(5) . .
B6 B5 B4 108.2(4) . .
B3 B5 B4 108.1(4) 7 .
B2 B5 B4 59.8(3) 7 .
B1 B5 B4 60.0(3) . .
C6M B6 B4 121.5(4) . 7
C6M B6 B5 122.0(4) . .
B4 B6 B5 108.2(4) 7 .
C6M B6 B2 120.8(5) . .
B4 B6 B2 60.0(3) 7 .
B5 B6 B2 108.5(4) . .
C6M B6 B3 122.3(4) . 7
B4 B6 B3 60.1(3) 7 7
B5 B6 B3 60.1(3) . 7
B2 B6 B3 108.2(4) . 7
C6M B6 B1 121.2(4) . .
B4 B6 B1 108.2(4) 7 .
B5 B6 B1 60.3(3) . .
B2 B6 B1 60.2(3) . .
B3 B6 B1 108.3(4) 7 .

loop_
_geom_bond_atom_site_label_1
_geom_bond_atom_site_label_2
_geom_bond_distance
_geom_bond_site_symmetry_2
P1 N1 1.572(2) .
P1 C11 1.796(4) .
P1 C21 1.796(4) .
P1 C31 1.801(4) .
N1 P1 1.572(2) 6_657
C11 C12 1.386(6) .
C11 C16 1.386(6) .
C12 C13 1.382(6) .
C13 C14 1.366(7) .
C14 C15 1.366(7) .
C15 C16 1.376(6) .
C21 C26 1.391(6) .
C21 C22 1.397(5) .
C22 C23 1.376(6) .
C23 C24 1.374(7) .
C24 C25 1.366(7) .
C25 C26 1.385(6) .
C31 C32 1.378(6) .
C31 C36 1.378(6) .
C32 C33 1.385(6) .
C33 C34 1.359(7) .
C34 C35 1.364(7) .
C35 C36 1.384(6) .
B1 C1M 1.605(8) .
B1 B3 1.789(8) .
B1 B6 1.795(7) .
B1 B2 1.800(8) .
B1 B4 1.799(8) .
B1 B5 1.797(8) .
B2 C2M 1.598(7) .
B2 B4 1.791(8) 7
B2 B6 1.794(8) .
B2 B5 1.794(8) 7
B2 B3 1.805(7) .
B3 C3M 1.613(7) .
B3 B4 1.789(8) .
B3 B5 1.788(8) 7
B3 B6 1.787(8) 7
B4 C4M 1.607(7) .
B4 B6 1.788(8) 7
B4 B2 1.791(8) 7
B4 B5 1.799(8) .
B5 C5M 1.603(7) .
B5 B6 1.785(8) .
B5 B3 1.788(8) 7
B5 B2 1.794(8) 7
B6 C6M 1.610(7) .
B6 B4 1.788(8) 7
B6 B3 1.787(8) 7

loop_
_geom_torsion_atom_site_label_1
_geom_torsion_atom_site_label_2
_geom_torsion_atom_site_label_3
_geom_torsion_atom_site_label_4
_geom_torsion
_geom_torsion_site_symmetry_1
_geom_torsion_site_symmetry_4
C11 P1 N1 P1 116.2(2) . 6_657
C21 P1 N1 P1 -5.01(14) . 6_657
C31 P1 N1 P1 -126.13(15) . 6_657
N1 P1 C11 C12 -147.1(3) . .
C21 P1 C11 C12 -21.3(4) . .
C31 P1 C11 C12 94.7(4) . .
N1 P1 C11 C16 34.8(4) . .
C21 P1 C11 C16 160.6(3) . .
C31 P1 C11 C16 -83.4(4) . .
C16 C11 C12 C13 -0.9(6) . .
P1 C11 C12 C13 -179.0(3) . .
C11 C12 C13 C14 0.9(7) . .
C12 C13 C14 C15 -0.1(8) . .
C13 C14 C15 C16 -0.8(8) . .
C14 C15 C16 C11 0.8(8) . .
C12 C11 C16 C15 0.1(7) . .
P1 C11 C16 C15 178.2(4) . .
N1 P1 C21 C26 -111.0(3) . .
C11 P1 C21 C26 125.8(3) . .
C31 P1 C21 C26 10.3(4) . .
N1 P1 C21 C22 66.3(3) . .
C11 P1 C21 C22 -56.9(4) . .
C31 P1 C21 C22 -172.4(3) . .
C26 C21 C22 C23 0.4(6) . .
P1 C21 C22 C23 -176.9(4) . .
C21 C22 C23 C24 -0.9(7) . .
C22 C23 C24 C25 0.6(8) . .
C23 C24 C25 C26 0.2(8) . .
C24 C25 C26 C21 -0.7(7) . .
C22 C21 C26 C25 0.4(6) . .
P1 C21 C26 C25 177.7(4) . .
N1 P1 C31 C32 38.6(4) . .
C11 P1 C31 C32 158.3(3) . .
C21 P1 C31 C32 -86.5(4) . .
N1 P1 C31 C36 -140.2(4) . .
C11 P1 C31 C36 -20.5(4) . .
C21 P1 C31 C36 94.7(4) . .
C36 C31 C32 C33 -1.3(7) . .
P1 C31 C32 C33 179.9(4) . .
C31 C32 C33 C34 1.3(8) . .
C32 C33 C34 C35 -0.4(9) . .
C33 C34 C35 C36 -0.4(9) . .
C32 C31 C36 C35 0.4(7) . .
P1 C31 C36 C35 179.2(4) . .
C34 C35 C36 C31 0.4(8) . .
C1M B1 B2 C2M 1.1(7) . .
B3 B1 B2 C2M -110.8(5) . .
B6 B1 B2 C2M 111.5(5) . .
B4 B1 B2 C2M -148.1(5) . .
B5 B1 B2 C2M 148.4(5) . .
C1M B1 B2 B4 -147.6(5) . 7
B3 B1 B2 B4 100.5(4) . 7
B6 B1 B2 B4 -37.2(4) . 7
B4 B1 B2 B4 63.1(5) . 7
B5 B1 B2 B4 -0.3(5) . 7
C1M B1 B2 B6 -110.4(5) . .
B3 B1 B2 B6 137.7(4) . .
B6 B1 B2 B6 0.0 . .
B4 B1 B2 B6 100.4(4) . .
B5 B1 B2 B6 36.9(3) . .
C1M B1 B2 B5 148.9(5) . 7
B3 B1 B2 B5 37.0(4) . 7
B6 B1 B2 B5 -100.7(4) . 7
B4 B1 B2 B5 -0.4(5) . 7
B5 B1 B2 B5 -63.8(5) . 7
C1M B1 B2 B3 111.9(5) . .
B3 B1 B2 B3 0.0 . .
B6 B1 B2 B3 -137.7(4) . .
B4 B1 B2 B3 -37.3(4) . .
B5 B1 B2 B3 -100.8(4) . .
C1M B1 B3 C3M -0.8(8) . .
B6 B1 B3 C3M 148.7(5) . .
B2 B1 B3 C3M 111.0(5) . .
B4 B1 B3 C3M -110.8(5) . .
B5 B1 B3 C3M -148.4(5) . .
C1M B1 B3 B4 110.0(5) . .
B6 B1 B3 B4 -100.5(4) . .
B2 B1 B3 B4 -138.2(4) . .
B4 B1 B3 B4 0.0 . .
B5 B1 B3 B4 -37.6(3) . .
C1M B1 B3 B5 -149.1(5) . 7
B6 B1 B3 B5 0.4(5) . 7
B2 B1 B3 B5 -37.3(4) . 7
B4 B1 B3 B5 100.9(4) . 7
B5 B1 B3 B5 63.3(5) . 7
C1M B1 B3 B6 147.5(5) . 7
B6 B1 B3 B6 -63.0(5) . 7
B2 B1 B3 B6 -100.7(4) . 7
B4 B1 B3 B6 37.5(3) . 7
B5 B1 B3 B6 -0.1(5) . 7
C1M B1 B3 B2 -111.8(6) . .
B6 B1 B3 B2 37.7(4) . .
B2 B1 B3 B2 0.0 . .
B4 B1 B3 B2 138.2(4) . .
B5 B1 B3 B2 100.6(4) . .
C2M B2 B3 C3M 0.0(8) . .
B4 B2 B3 C3M 148.1(5) 7 .
B6 B2 B3 C3M -148.8(5) . .
B5 B2 B3 C3M 110.6(6) 7 .
B1 B2 B3 C3M -111.2(6) . .
C2M B2 B3 B1 111.2(6) . .
B4 B2 B3 B1 -100.7(4) 7 .
B6 B2 B3 B1 -37.6(4) . .
B5 B2 B3 B1 -138.2(4) 7 .
B1 B2 B3 B1 0.0 . .
C2M B2 B3 B4 148.8(5) . .
B4 B2 B3 B4 -63.0(5) 7 .
B6 B2 B3 B4 0.1(5) . .
B5 B2 B3 B4 -100.6(4) 7 .
B1 B2 B3 B4 37.6(4) . .
C2M B2 B3 B5 -110.6(6) . 7
B4 B2 B3 B5 37.6(4) 7 7
B6 B2 B3 B5 100.6(4) . 7
B5 B2 B3 B5 0.0 7 7
B1 B2 B3 B5 138.2(4) . 7
C2M B2 B3 B6 -147.7(5) . 7
B4 B2 B3 B6 0.5(5) 7 7
B6 B2 B3 B6 63.6(5) . 7
B5 B2 B3 B6 -37.1(4) 7 7
B1 B2 B3 B6 101.1(4) . 7
C3M B3 B4 C4M 1.1(8) . .
B1 B3 B4 C4M -110.3(5) . .
B5 B3 B4 C4M 148.7(5) 7 .
B6 B3 B4 C4M 111.6(5) 7 .
B2 B3 B4 C4M -147.9(5) . .
C3M B3 B4 B6 -110.5(5) . 7
B1 B3 B4 B6 138.1(4) . 7
B5 B3 B4 B6 37.2(3) 7 7
B6 B3 B4 B6 0.0 7 7
B2 B3 B4 B6 100.6(4) . 7
C3M B3 B4 B2 -147.7(5) . 7
B1 B3 B4 B2 100.9(4) . 7
B5 B3 B4 B2 0.0(5) 7 7
B6 B3 B4 B2 -37.2(3) 7 7
B2 B3 B4 B2 63.4(5) . 7
C3M B3 B4 B1 111.4(6) . .
B1 B3 B4 B1 0.0 . .
B5 B3 B4 B1 -100.9(4) 7 .
B6 B3 B4 B1 -138.1(4) 7 .
B2 B3 B4 B1 -37.5(4) . .
C3M B3 B4 B5 148.9(5) . .
B1 B3 B4 B5 37.5(4) . .
B5 B3 B4 B5 -63.4(5) 7 .
B6 B3 B4 B5 -100.6(4) 7 .
B2 B3 B4 B5 0.0(5) . .
C1M B1 B4 C4M -1.6(8) . .
B3 B1 B4 C4M 110.5(5) . .
B6 B1 B4 C4M -148.6(5) . .
B2 B1 B4 C4M 148.1(5) . .
B5 B1 B4 C4M -111.6(5) . .
C1M B1 B4 B6 -149.5(5) . 7
B3 B1 B4 B6 -37.4(3) . 7
B6 B1 B4 B6 63.5(5) . 7
B2 B1 B4 B6 0.2(5) . 7
B5 B1 B4 B6 100.5(4) . 7
C1M B1 B4 B3 -112.1(5) . .
B3 B1 B4 B3 0.0 . .
B6 B1 B4 B3 100.9(4) . .
B2 B1 B4 B3 37.6(4) . .
B5 B1 B4 B3 137.9(4) . .
C1M B1 B4 B2 146.9(5) . 7
B3 B1 B4 B2 -101.0(4) . 7
B6 B1 B4 B2 -0.1(5) . 7
B2 B1 B4 B2 -63.4(5) . 7
B5 B1 B4 B2 36.9(4) . 7
C1M B1 B4 B5 110.0(6) . .
B3 B1 B4 B5 -137.9(4) . .
B6 B1 B4 B5 -37.0(4) . .
B2 B1 B4 B5 -100.3(4) . .
B5 B1 B4 B5 0.0 . .
C1M B1 B5 C5M 0.5(7) . .
B3 B1 B5 C5M 148.7(5) . .
B6 B1 B5 C5M -110.5(5) . .
B2 B1 B5 C5M -147.5(5) . .
B4 B1 B5 C5M 111.3(6) . .
C1M B1 B5 B6 110.9(5) . .
B3 B1 B5 B6 -100.8(4) . .
B6 B1 B5 B6 0.0 . .
B2 B1 B5 B6 -37.1(3) . .
B4 B1 B5 B6 -138.3(4) . .
C1M B1 B5 B3 148.3(4) . 7
B3 B1 B5 B3 -63.4(5) . 7
B6 B1 B5 B3 37.4(4) . 7
B2 B1 B5 B3 0.3(5) . 7
B4 B1 B5 B3 -100.9(4) . 7
C1M B1 B5 B2 -147.6(4) . 7
B3 B1 B5 B2 0.6(5) . 7
B6 B1 B5 B2 101.4(4) . 7
B2 B1 B5 B2 64.4(5) . 7
B4 B1 B5 B2 -36.8(3) . 7
C1M B1 B5 B4 -110.8(5) . .
B3 B1 B5 B4 37.5(3) . .
B6 B1 B5 B4 138.3(4) . .
B2 B1 B5 B4 101.2(4) . .
B4 B1 B5 B4 0.0 . .
C4M B4 B5 C5M -0.1(8) . .
B6 B4 B5 C5M 149.1(5) 7 .
B3 B4 B5 C5M -147.6(5) . .
B2 B4 B5 C5M 111.1(6) 7 .
B1 B4 B5 C5M -110.2(6) . .
C4M B4 B5 B6 147.5(5) . .
B6 B4 B5 B6 -63.3(5) 7 .
B3 B4 B5 B6 0.0(5) . .
B2 B4 B5 B6 -101.3(4) 7 .
B1 B4 B5 B6 37.4(4) . .
C4M B4 B5 B3 -148.9(5) . 7
B6 B4 B5 B3 0.3(5) 7 7
B3 B4 B5 B3 63.5(5) . 7
B2 B4 B5 B3 -37.8(4) 7 7
B1 B4 B5 B3 101.0(4) . 7
C4M B4 B5 B2 -111.2(5) . 7
B6 B4 B5 B2 38.1(4) 7 7
B3 B4 B5 B2 101.3(4) . 7
B2 B4 B5 B2 0.0 7 7
B1 B4 B5 B2 138.8(4) . 7
C4M B4 B5 B1 110.1(5) . .
B6 B4 B5 B1 -100.7(4) 7 .
B3 B4 B5 B1 -37.4(4) . .
B2 B4 B5 B1 -138.8(4) 7 .
B1 B4 B5 B1 0.0 . .
C5M B5 B6 C6M 0.2(8) . .
B3 B5 B6 C6M 111.5(5) 7 .
B2 B5 B6 C6M 149.0(5) 7 .
B1 B5 B6 C6M -110.3(5) . .
B4 B5 B6 C6M -147.6(5) . .
C5M B5 B6 B4 -148.5(5) . 7
B3 B5 B6 B4 -37.3(3) 7 7
B2 B5 B6 B4 0.2(5) 7 7
B1 B5 B6 B4 101.0(4) . 7
B4 B5 B6 B4 63.6(5) . 7
C5M B5 B6 B2 147.9(5) . .
B3 B5 B6 B2 -100.8(4) 7 .
B2 B5 B6 B2 -63.3(5) 7 .
B1 B5 B6 B2 37.4(4) . .
B4 B5 B6 B2 0.0(5) . .
C5M B5 B6 B3 -111.2(6) . 7
B3 B5 B6 B3 0.0 7 7
B2 B5 B6 B3 37.5(4) 7 7
B1 B5 B6 B3 138.3(4) . 7
B4 B5 B6 B3 100.9(4) . 7
C5M B5 B6 B1 110.5(6) . .
B3 B5 B6 B1 -138.3(4) 7 .
B2 B5 B6 B1 -100.7(4) 7 .
B1 B5 B6 B1 0.0 . .
B4 B5 B6 B1 -37.4(4) . .
C2M B2 B6 C6M -0.5(7) . .
B4 B2 B6 C6M -111.0(5) 7 .
B5 B2 B6 C6M -149.1(5) 7 .
B1 B2 B6 C6M 110.7(5) . .
B3 B2 B6 C6M 148.1(5) . .
C2M B2 B6 B4 110.5(5) . 7
B4 B2 B6 B4 0.0 7 7
B5 B2 B6 B4 -38.1(4) 7 7
B1 B2 B6 B4 -138.3(4) . 7
B3 B2 B6 B4 -100.9(4) . 7
C2M B2 B6 B5 -148.7(5) . .
B4 B2 B6 B5 100.8(4) 7 .
B5 B2 B6 B5 62.7(5) 7 .
B1 B2 B6 B5 -37.5(4) . .
B3 B2 B6 B5 -0.1(5) . .
C2M B2 B6 B3 147.7(5) . 7
B4 B2 B6 B3 37.2(3) 7 7
B5 B2 B6 B3 -0.9(5) 7 7
B1 B2 B6 B3 -101.1(4) . 7
B3 B2 B6 B3 -63.7(5) . 7
C2M B2 B6 B1 -111.2(6) . .
B4 B2 B6 B1 138.3(4) 7 .
B5 B2 B6 B1 100.2(4) 7 .
B1 B2 B6 B1 0.0 . .
B3 B2 B6 B1 37.4(4) . .
C1M B1 B6 C6M 1.9(8) . .
B3 B1 B6 C6M -148.0(5) . .
B2 B1 B6 C6M -110.0(6) . .
B4 B1 B6 C6M 148.8(5) . .
B5 B1 B6 C6M 111.6(6) . .
C1M B1 B6 B4 149.3(5) . 7
B3 B1 B6 B4 -0.6(5) . 7
B2 B1 B6 B4 37.4(4) . 7
B4 B1 B6 B4 -63.8(5) . 7
B5 B1 B6 B4 -101.0(4) . 7
C1M B1 B6 B5 -109.7(6) . .
B3 B1 B6 B5 100.4(4) . .
B2 B1 B6 B5 138.4(4) . .
B4 B1 B6 B5 37.2(4) . .
B5 B1 B6 B5 0.0 . .
C1M B1 B6 B2 112.0(6) . .
B3 B1 B6 B2 -38.0(4) . .
B2 B1 B6 B2 0.0 . .
B4 B1 B6 B2 -101.1(4) . .
B5 B1 B6 B2 -138.4(4) . .
C1M B1 B6 B3 -147.1(5) . 7
B3 B1 B6 B3 63.0(5) . 7
B2 B1 B6 B3 101.0(4) . 7
B4 B1 B6 B3 -0.2(5) . 7
B5 B1 B6 B3 -37.4(4) . 7
